data_4128239
loop_
_publ_author_name
'Ma, Xiaozhou'
'Suturina, Elizaveta A.'
'Rouzi\`eres, Mathieu'
'Platunov, Mikhail'
'Wilhelm, Fabrice'
'Rogalev, Andrei'
'Cl\'erac, Rodolphe'
'Dechambenoit, Pierre'

_publ_section_title
;
 Using Redox-Active \p Bridging Ligand as a Control Switch of
 Intramolecular Magnetic Interactions.
;
_journal_issue 19
_journal_name_full 'Journal of the American Chemical Society'
_journal_page_first 7721
_journal_page_last 7725
_journal_paper_doi 10.1021/jacs.9b03044
_journal_volume 141
_journal_year 2019
_chemical_formula_moiety 'C54 H34 Ni2 N12, 4(F6 P), 3(C2 H3 N)'
_chemical_formula_sum 'C60 H43 F24 N15 Ni2 P4'
_chemical_formula_weight 1671.39
_space_group_crystal_system monoclinic
_space_group_IT_number 15
_space_group_name_Hall '-C 2yc'
_space_group_name_H-M_alt 'C 1 2/c 1'
_symmetry_space_group_name_Hall '-C 2yc'
_symmetry_space_group_name_H-M 'C 1 2/c 1'
_atom_sites_solution_hydrogens geom
_audit_creation_method SHELXL-2014/7
_cell_angle_alpha 90
_cell_angle_beta 113.749(6)
_cell_angle_gamma 90
_cell_formula_units_Z 4
_cell_length_a 21.3407(14)
_cell_length_b 15.3842(14)
_cell_length_c 21.633(2)
_cell_measurement_reflns_used 9912
_cell_measurement_temperature 120(2)
_cell_measurement_theta_max 24.42
_cell_measurement_theta_min 2.18
_cell_volume 6500.9(10)
_computing_cell_refinement 'Bruker SAINT'
_computing_data_collection 'Bruker APEX2'
_computing_data_reduction 'Bruker SAINT'
_computing_structure_refinement 'SHELXL-2014/7 (Sheldrick, 2014)'
_computing_structure_solution 'SHELXS-2013 (Sheldrick, 2013)'
_diffrn_ambient_temperature 120(2)
_diffrn_measured_fraction_theta_full 0.996
_diffrn_measured_fraction_theta_max 0.996
_diffrn_measurement_device_type 'Bruker APEX-II Quasar'
_diffrn_measurement_method 'phi and omega scans'
_diffrn_radiation_type MoK\a
_diffrn_radiation_wavelength 0.71073
_diffrn_reflns_av_R_equivalents 0.0941
_diffrn_reflns_av_unetI/netI 0.0495
_diffrn_reflns_Laue_measured_fraction_full 0.996
_diffrn_reflns_Laue_measured_fraction_max 0.996
_diffrn_reflns_limit_h_max 24
_diffrn_reflns_limit_h_min -24
_diffrn_reflns_limit_k_max 16
_diffrn_reflns_limit_k_min -17
_diffrn_reflns_limit_l_max 25
_diffrn_reflns_limit_l_min -25
_diffrn_reflns_number 69168
_diffrn_reflns_point_group_measured_fraction_full 0.996
_diffrn_reflns_point_group_measured_fraction_max 0.996
_diffrn_reflns_theta_full 24.485
_diffrn_reflns_theta_max 24.485
_diffrn_reflns_theta_min 1.685
_diffrn_source 'Incoatec microfocus sealed tube'
_exptl_absorpt_coefficient_mu 0.802
_exptl_absorpt_correction_T_max 0.7452
_exptl_absorpt_correction_T_min 0.6011
_exptl_absorpt_correction_type multi-scan
_exptl_absorpt_process_details SADABS
_exptl_crystal_colour orange
_exptl_crystal_density_diffrn 1.708
_exptl_crystal_description plate
_exptl_crystal_F_000 3360
_exptl_crystal_size_max 0.120
_exptl_crystal_size_mid 0.060
_exptl_crystal_size_min 0.020
_refine_diff_density_max 0.859
_refine_diff_density_min -0.588
_refine_diff_density_rms 0.102
_refine_ls_extinction_method none
_refine_ls_goodness_of_fit_ref 1.104
_refine_ls_hydrogen_treatment riding
_refine_ls_matrix_type full
_refine_ls_number_parameters 488
_refine_ls_number_reflns 5382
_refine_ls_number_restraints 0
_refine_ls_restrained_S_all 1.104
_refine_ls_R_factor_all 0.1134
_refine_ls_R_factor_gt 0.0693
_refine_ls_shift/su_max 0.000
_refine_ls_shift/su_mean 0.000
_refine_ls_structure_factor_coef Fsqd
_refine_ls_weighting_details 'w=1/[\s^2^(Fo^2^)+(0.0828P)^2^+42.9097P] where P=(Fo^2^+2Fc^2^)/3'
_refine_ls_weighting_scheme calc
_refine_ls_wR_factor_gt 0.1759
_refine_ls_wR_factor_ref 0.2008
_reflns_Friedel_coverage 0.000
_reflns_number_gt 3575
_reflns_number_total 5382
_reflns_threshold_expression 'I > 2\s(I)'
_cod_data_source_file ja9b03044_si_002.cif
_cod_data_source_block compound_1
_cod_database_code 4128239
_shelx_shelxl_version_number 2014/7
_shelx_space_group_comment
;
The symmetry employed for this shelxl refinement is uniquely defined
by the following loop, which should always be used as a source of
symmetry information in preference to the above space-group names.
They are only intended as comments.
;
_shelx_estimated_absorpt_t_min 0.910
_shelx_estimated_absorpt_t_max 0.984

loop_
_space_group_symop_operation_xyz
'x, y, z'
'-x, y, -z+1/2'
'x+1/2, y+1/2, z'
'-x+1/2, y+1/2, -z+1/2'
'-x, -y, -z'
'x, -y, z-1/2'
'-x+1/2, -y+1/2, -z'
'x+1/2, -y+1/2, z-1/2'

loop_
_atom_site_label
_atom_site_type_symbol
_atom_site_fract_x
_atom_site_fract_y
_atom_site_fract_z
_atom_site_U_iso_or_equiv
_atom_site_adp_type
_atom_site_occupancy
_atom_site_site_symmetry_order
_atom_site_calc_flag
_atom_site_refinement_flags_posn
_atom_site_refinement_flags_adp
_atom_site_refinement_flags_occupancy
Ni1 Ni 0.37681(4) 0.35398(5) 0.30935(4) 0.0323(3) Uani 1 1 d . . .
P2 P 0.59480(9) 0.61601(12) 0.39364(10) 0.0453(5) Uani 1 1 d . . .
P1 P 0.59254(9) 0.09621(13) 0.38577(10) 0.0507(5) Uani 1 1 d . . .
F1 F 0.63742(19) 0.0287(3) 0.4438(2) 0.0609(11) Uani 1 1 d . . .
F4 F 0.5488(2) 0.1646(3) 0.3284(2) 0.0638(12) Uani 1 1 d . . .
F6 F 0.66149(19) 0.1436(3) 0.3921(2) 0.0663(12) Uani 1 1 d . . .
F8 F 0.6295(2) 0.6883(3) 0.4500(2) 0.0682(12) Uani 1 1 d . . .
N2 N 0.4490(2) 0.3527(3) 0.2738(2) 0.0257(10) Uani 1 1 d . . .
F11 F 0.5604(2) 0.5419(3) 0.3380(2) 0.0749(13) Uani 1 1 d . . .
N5 N 0.3084(2) 0.3547(3) 0.3493(3) 0.0341(11) Uani 1 1 d . . .
N3 N 0.3180(2) 0.3519(3) 0.1920(3) 0.0345(12) Uani 1 1 d . . .
N1 N 0.4753(2) 0.3572(3) 0.4039(2) 0.0349(12) Uani 1 1 d . . .
F12 F 0.6678(2) 0.5796(3) 0.4035(3) 0.0834(15) Uani 1 1 d . . .
F5 F 0.5873(3) 0.1591(3) 0.4412(3) 0.0834(15) Uani 1 1 d . . .
F9 F 0.5971(3) 0.6800(3) 0.3379(2) 0.0849(15) Uani 1 1 d . . .
N6 N 0.3585(2) 0.4866(3) 0.3096(2) 0.0366(12) Uani 1 1 d . . .
F7 F 0.5936(3) 0.5522(3) 0.4507(3) 0.0938(18) Uani 1 1 d . . .
F10 F 0.5221(2) 0.6527(3) 0.3838(3) 0.0856(15) Uani 1 1 d . . .
N4 N 0.3624(2) 0.2211(3) 0.3184(3) 0.0412(13) Uani 1 1 d . . .
C7 C 0.4340(3) 0.3528(3) 0.2078(3) 0.0254(12) Uani 1 1 d . . .
F2 F 0.5989(3) 0.0345(3) 0.3298(2) 0.0913(16) Uani 1 1 d . . .
C6 C 0.5146(3) 0.3536(4) 0.3163(3) 0.0276(12) Uani 1 1 d . . .
C5 C 0.5307(3) 0.3558(4) 0.3874(3) 0.0288(13) Uani 1 1 d . . .
F3 F 0.5252(2) 0.0487(4) 0.3802(3) 0.111(2) Uani 1 1 d . . .
C8 C 0.3632(3) 0.3527(4) 0.1618(3) 0.0308(13) Uani 1 1 d . . .
C9 C 0.3459(3) 0.3540(4) 0.0921(3) 0.0348(14) Uani 1 1 d . . .
C4 C 0.5994(3) 0.3559(4) 0.4336(3) 0.0338(14) Uani 1 1 d . . .
C18 C 0.2905(3) 0.2813(5) 0.3696(3) 0.0433(16) Uani 1 1 d . . .
C12 C 0.2521(3) 0.3527(4) 0.1502(4) 0.0427(16) Uani 1 1 d . . .
H12 H 0.2189 0.3524 0.1691 0.051 Uiso 1 1 calc R U .
C27 C 0.3835(3) 0.5512(4) 0.2855(3) 0.0413(15) Uani 1 1 d . . .
H27 H 0.4181 0.5377 0.2699 0.050 Uiso 1 1 calc R U .
C23 C 0.3101(3) 0.5073(4) 0.3329(3) 0.0419(16) Uani 1 1 d . . .
C3 C 0.6103(3) 0.3577(4) 0.5021(3) 0.0442(16) Uani 1 1 d . . .
H3 H 0.6555 0.3569 0.5363 0.053 Uiso 1 1 calc R U .
C1 C 0.4892(3) 0.3608(4) 0.4691(3) 0.0424(16) Uani 1 1 d . . .
H1 H 0.4520 0.3635 0.4826 0.051 Uiso 1 1 calc R U .
C10 C 0.2754(3) 0.3552(4) 0.0506(3) 0.0432(16) Uani 1 1 d . . .
H10 H 0.2597 0.3570 0.0028 0.052 Uiso 1 1 calc R U .
C17 C 0.3202(3) 0.2036(4) 0.3513(3) 0.0460(17) Uani 1 1 d . . .
C11 C 0.2294(3) 0.3538(4) 0.0810(4) 0.0476(17) Uani 1 1 d . . .
H11 H 0.1816 0.3536 0.0537 0.057 Uiso 1 1 calc R U .
C26 C 0.3624(4) 0.6368(5) 0.2815(4) 0.0536(18) Uani 1 1 d . . .
H26 H 0.3821 0.6805 0.2638 0.064 Uiso 1 1 calc R U .
C22 C 0.2852(3) 0.4330(5) 0.3603(3) 0.0474(17) Uani 1 1 d . . .
C24 C 0.2859(3) 0.5916(5) 0.3298(3) 0.0515(19) Uani 1 1 d . . .
H24 H 0.2512 0.6045 0.3455 0.062 Uiso 1 1 calc R U .
C2 C 0.5550(4) 0.3608(5) 0.5187(3) 0.0512(18) Uani 1 1 d . . .
H2 H 0.5619 0.3629 0.5649 0.061 Uiso 1 1 calc R U .
C25 C 0.3130(4) 0.6569(5) 0.3035(4) 0.061(2) Uani 1 1 d . . .
H25 H 0.2971 0.7150 0.3009 0.073 Uiso 1 1 calc R U .
C19 C 0.2472(4) 0.2809(6) 0.4034(4) 0.064(2) Uani 1 1 d . . .
H19 H 0.2346 0.2281 0.4180 0.077 Uiso 1 1 calc R U .
C16 C 0.3072(4) 0.1188(5) 0.3655(4) 0.064(2) Uani 1 1 d . . .
H16 H 0.2793 0.1074 0.3895 0.077 Uiso 1 1 calc R U .
C13 C 0.3883(3) 0.1551(5) 0.2988(4) 0.0540(19) Uani 1 1 d . . .
H13 H 0.4169 0.1675 0.2758 0.065 Uiso 1 1 calc R U .
C20 C 0.2231(4) 0.3597(6) 0.4151(5) 0.072(2) Uani 1 1 d . . .
H20 H 0.1931 0.3612 0.4377 0.086 Uiso 1 1 calc R U .
C14 C 0.3773(4) 0.0676(6) 0.3090(5) 0.072(2) Uani 1 1 d . . .
H14 H 0.3968 0.0220 0.2931 0.086 Uiso 1 1 calc R U .
C21 C 0.2421(4) 0.4364(6) 0.3945(4) 0.064(2) Uani 1 1 d . . .
H21 H 0.2260 0.4906 0.4034 0.077 Uiso 1 1 calc R U .
C15 C 0.3366(4) 0.0515(6) 0.3435(5) 0.082(3) Uani 1 1 d . . .
H15 H 0.3284 -0.0069 0.3525 0.099 Uiso 1 1 calc R U .
C28 C 0.0335(7) 0.3577(8) 0.0740(9) 0.134(6) Uani 1 1 d . . .
N7 N 0.0885(6) 0.3509(8) 0.1186(11) 0.215(9) Uani 1 1 d . . .
C29 C -0.0330(6) 0.3651(7) 0.0263(7) 0.124(5) Uani 1 1 d . . .
H29A H -0.0615 0.3202 0.0342 0.187 Uiso 1 1 calc R U .
H29B H -0.0337 0.3578 -0.0190 0.187 Uiso 1 1 calc R U .
H29C H -0.0510 0.4226 0.0298 0.187 Uiso 1 1 calc R U .
C31 C 0.0225(8) 0.3546(11) 0.2478(12) 0.083(6) Uani 0.5 1 d . . P
N8 N 0.1455(8) 0.3521(9) 0.2466(8) 0.072(4) Uani 0.5 1 d . . P
C30 C 0.0919(9) 0.3536(9) 0.2457(8) 0.056(4) Uani 0.5 1 d . . P

loop_
_atom_site_aniso_label
_atom_site_aniso_U_11
_atom_site_aniso_U_22
_atom_site_aniso_U_33
_atom_site_aniso_U_23
_atom_site_aniso_U_13
_atom_site_aniso_U_12
Ni1 0.0263(4) 0.0320(5) 0.0453(5) -0.0034(4) 0.0214(3) -0.0018(3)
P2 0.0486(11) 0.0402(11) 0.0625(12) -0.0032(8) 0.0385(10) -0.0051(8)
P1 0.0354(10) 0.0410(12) 0.0731(13) 0.0053(9) 0.0190(9) 0.0047(8)
F1 0.051(2) 0.050(3) 0.081(3) 0.014(2) 0.026(2) 0.0148(19)
F4 0.046(2) 0.053(3) 0.083(3) 0.012(2) 0.015(2) 0.0089(19)
F6 0.040(2) 0.063(3) 0.093(3) 0.015(2) 0.025(2) -0.002(2)
F8 0.068(3) 0.067(3) 0.071(3) -0.015(2) 0.029(2) -0.008(2)
N2 0.024(2) 0.018(2) 0.039(3) -0.002(2) 0.017(2) -0.002(2)
F11 0.086(3) 0.065(3) 0.092(3) -0.026(2) 0.056(3) -0.025(2)
N5 0.023(2) 0.033(3) 0.051(3) -0.003(2) 0.020(2) -0.002(2)
N3 0.026(3) 0.031(3) 0.051(3) -0.001(2) 0.020(2) 0.001(2)
N1 0.041(3) 0.029(3) 0.041(3) -0.003(2) 0.022(2) -0.005(2)
F12 0.064(3) 0.084(4) 0.121(4) -0.010(3) 0.056(3) 0.012(3)
F5 0.103(4) 0.072(4) 0.092(3) 0.013(3) 0.056(3) 0.040(3)
F9 0.134(4) 0.062(3) 0.082(3) 0.007(2) 0.068(3) -0.010(3)
N6 0.033(3) 0.037(3) 0.041(3) -0.010(2) 0.016(2) -0.004(2)
F7 0.176(5) 0.048(3) 0.106(4) 0.006(3) 0.107(4) 0.007(3)
F10 0.048(3) 0.097(4) 0.120(4) -0.019(3) 0.042(3) 0.001(2)
N4 0.034(3) 0.034(3) 0.057(3) -0.001(3) 0.020(3) -0.003(2)
C7 0.026(3) 0.020(3) 0.031(3) -0.003(2) 0.012(2) 0.003(2)
F2 0.106(4) 0.059(3) 0.083(3) -0.014(3) 0.012(3) 0.019(3)
C6 0.023(3) 0.021(3) 0.039(3) -0.003(3) 0.014(3) -0.001(2)
C5 0.031(3) 0.021(3) 0.037(3) 0.000(3) 0.015(3) -0.001(3)
F3 0.045(3) 0.091(4) 0.177(6) 0.059(4) 0.025(3) -0.007(3)
C8 0.026(3) 0.025(3) 0.040(4) -0.003(3) 0.012(3) -0.002(3)
C9 0.032(3) 0.023(3) 0.045(4) -0.002(3) 0.011(3) -0.001(3)
C4 0.041(4) 0.026(3) 0.033(3) 0.005(3) 0.013(3) 0.001(3)
C18 0.029(3) 0.048(4) 0.055(4) 0.001(3) 0.019(3) -0.010(3)
C12 0.029(3) 0.037(4) 0.066(5) -0.009(3) 0.022(3) -0.005(3)
C27 0.041(4) 0.039(4) 0.045(4) -0.001(3) 0.019(3) -0.003(3)
C23 0.029(3) 0.047(4) 0.049(4) -0.013(3) 0.015(3) -0.002(3)
C3 0.040(4) 0.048(4) 0.039(4) 0.001(3) 0.010(3) 0.000(3)
C1 0.048(4) 0.045(4) 0.047(4) -0.002(3) 0.032(3) -0.002(3)
C10 0.033(3) 0.050(4) 0.039(4) -0.007(3) 0.006(3) -0.003(3)
C17 0.033(4) 0.042(4) 0.061(4) 0.005(3) 0.017(3) -0.007(3)
C11 0.023(3) 0.048(4) 0.061(5) -0.009(4) 0.006(3) -0.009(3)
C26 0.064(5) 0.045(5) 0.059(4) -0.004(4) 0.033(4) -0.003(4)
C22 0.028(3) 0.060(5) 0.055(4) -0.005(4) 0.018(3) -0.006(3)
C24 0.044(4) 0.060(5) 0.051(4) -0.012(4) 0.020(3) 0.011(4)
C2 0.060(5) 0.061(5) 0.038(4) -0.003(3) 0.025(4) -0.010(4)
C25 0.070(5) 0.040(5) 0.068(5) -0.002(4) 0.023(4) 0.014(4)
C19 0.050(5) 0.071(6) 0.082(6) 0.009(4) 0.037(4) -0.015(4)
C16 0.049(5) 0.048(5) 0.098(6) 0.015(4) 0.034(4) -0.007(4)
C13 0.036(4) 0.042(5) 0.083(5) -0.001(4) 0.022(4) -0.003(3)
C20 0.056(5) 0.077(6) 0.113(7) -0.004(5) 0.065(5) -0.008(4)
C14 0.046(4) 0.057(6) 0.112(7) -0.008(5) 0.031(5) -0.003(4)
C21 0.045(4) 0.077(6) 0.085(6) -0.012(5) 0.042(4) -0.002(4)
C15 0.068(6) 0.045(6) 0.133(8) 0.006(5) 0.040(6) -0.003(4)
C28 0.083(9) 0.084(8) 0.267(18) -0.074(10) 0.106(11) -0.036(7)
N7 0.073(7) 0.121(10) 0.46(3) -0.071(12) 0.115(12) -0.025(7)
C29 0.099(9) 0.094(9) 0.199(14) -0.052(9) 0.079(10) -0.018(7)
C31 0.042(10) 0.063(12) 0.148(17) 0.018(11) 0.042(12) 0.003(7)
N8 0.087(11) 0.050(9) 0.102(11) -0.006(7) 0.061(10) 0.002(8)
C30 0.069(11) 0.030(8) 0.069(10) -0.006(7) 0.029(9) 0.001(8)

loop_
_atom_type_symbol
_atom_type_description
_atom_type_scat_dispersion_real
_atom_type_scat_dispersion_imag
_atom_type_scat_source
C C 0.0033 0.0016 'International Tables Vol C Tables 4.2.6.8 and 6.1.1.4'
H H 0.0000 0.0000 'International Tables Vol C Tables 4.2.6.8 and 6.1.1.4'
F F 0.0171 0.0103 'International Tables Vol C Tables 4.2.6.8 and 6.1.1.4'
N N 0.0061 0.0033 'International Tables Vol C Tables 4.2.6.8 and 6.1.1.4'
Ni Ni 0.3393 1.1124 'International Tables Vol C Tables 4.2.6.8 and 6.1.1.4'
P P 0.1023 0.0942 'International Tables Vol C Tables 4.2.6.8 and 6.1.1.4'

loop_
_geom_angle_atom_site_label_1
_geom_angle_atom_site_label_2
_geom_angle_atom_site_label_3
_geom_angle
_geom_angle_site_symmetry_1
_geom_angle_site_symmetry_3
N5 Ni1 N2 177.2(2) . .
N5 Ni1 N6 79.6(2) . .
N2 Ni1 N6 100.82(18) . .
N5 Ni1 N4 78.6(2) . .
N2 Ni1 N4 101.16(19) . .
N6 Ni1 N4 157.83(19) . .
N5 Ni1 N1 100.65(19) . .
N2 Ni1 N1 76.53(17) . .
N6 Ni1 N1 94.74(18) . .
N4 Ni1 N1 93.13(19) . .
N5 Ni1 N3 107.95(18) . .
N2 Ni1 N3 74.88(17) . .
N6 Ni1 N3 89.85(18) . .
N4 Ni1 N3 93.09(19) . .
N1 Ni1 N3 151.40(16) . .
F9 P2 F10 90.3(3) . .
F9 P2 F7 179.0(4) . .
F10 P2 F7 90.2(3) . .
F9 P2 F12 89.6(3) . .
F10 P2 F12 179.8(3) . .
F7 P2 F12 89.9(3) . .
F9 P2 F8 90.1(3) . .
F10 P2 F8 89.0(3) . .
F7 P2 F8 89.1(3) . .
F12 P2 F8 90.9(3) . .
F9 P2 F11 91.0(3) . .
F10 P2 F11 91.4(3) . .
F7 P2 F11 89.9(3) . .
F12 P2 F11 88.7(3) . .
F8 P2 F11 178.9(3) . .
F3 P1 F5 90.1(3) . .
F3 P1 F2 91.1(4) . .
F5 P1 F2 178.7(3) . .
F3 P1 F6 179.3(3) . .
F5 P1 F6 90.0(3) . .
F2 P1 F6 88.8(3) . .
F3 P1 F4 90.9(3) . .
F5 P1 F4 89.3(3) . .
F2 P1 F4 90.2(3) . .
F6 P1 F4 89.7(2) . .
F3 P1 F1 89.9(3) . .
F5 P1 F1 90.3(2) . .
F2 P1 F1 90.1(3) . .
F6 P1 F1 89.4(2) . .
F4 P1 F1 179.1(3) . .
C6 N2 C7 118.2(4) . .
C6 N2 Ni1 119.9(4) . .
C7 N2 Ni1 121.8(3) . .
C18 N5 C22 121.7(5) . .
C18 N5 Ni1 120.3(4) . .
C22 N5 Ni1 117.8(4) . .
C12 N3 C8 115.6(5) . .
C12 N3 Ni1 134.1(4) . .
C8 N3 Ni1 110.3(3) . .
C1 N1 C5 115.8(5) . .
C1 N1 Ni1 133.8(4) . .
C5 N1 Ni1 110.4(4) . .
C27 N6 C23 117.2(6) . .
C27 N6 Ni1 128.8(4) . .
C23 N6 Ni1 113.8(4) . .
C13 N4 C17 117.7(6) . .
C13 N4 Ni1 129.3(5) . .
C17 N4 Ni1 113.0(4) . .
N2 C7 C6 121.0(5) . 2_655
N2 C7 C8 118.3(5) . .
C6 C7 C8 120.7(5) 2_655 .
N2 C6 C7 120.7(5) . 2_655
N2 C6 C5 118.1(5) . .
C7 C6 C5 121.1(5) 2_655 .
N1 C5 C4 125.3(5) . .
N1 C5 C6 115.0(5) . .
C4 C5 C6 119.7(5) . .
N3 C8 C9 125.8(5) . .
N3 C8 C7 114.7(5) . .
C9 C8 C7 119.5(5) . .
C8 C9 C10 115.9(6) . .
C8 C9 C4 119.9(5) . 2_655
C10 C9 C4 124.1(6) . 2_655
C5 C4 C3 115.8(5) . .
C5 C4 C9 119.1(5) . 2_655
C3 C4 C9 125.1(5) . 2_655
N5 C18 C19 121.3(7) . .
N5 C18 C17 112.9(5) . .
C19 C18 C17 125.8(6) . .
N3 C12 C11 123.5(6) . .
N3 C12 H12 118.3 . .
C11 C12 H12 118.3 . .
N6 C27 C26 124.3(6) . .
N6 C27 H27 117.8 . .
C26 C27 H27 117.8 . .
N6 C23 C24 121.7(6) . .
N6 C23 C22 114.7(6) . .
C24 C23 C22 123.6(6) . .
C2 C3 C4 118.9(6) . .
C2 C3 H3 120.5 . .
C4 C3 H3 120.5 . .
N1 C1 C2 123.3(6) . .
N1 C1 H1 118.3 . .
C2 C1 H1 118.3 . .
C11 C10 C9 118.5(6) . .
C11 C10 H10 120.8 . .
C9 C10 H10 120.8 . .
N4 C17 C16 121.6(7) . .
N4 C17 C18 114.8(6) . .
C16 C17 C18 123.5(6) . .
C12 C11 C10 120.7(6) . .
C12 C11 H11 119.6 . .
C10 C11 H11 119.6 . .
C25 C26 C27 118.4(7) . .
C25 C26 H26 120.8 . .
C27 C26 H26 120.8 . .
N5 C22 C21 119.3(7) . .
N5 C22 C23 113.5(5) . .
C21 C22 C23 127.1(7) . .
C23 C24 C25 119.0(6) . .
C23 C24 H24 120.5 . .
C25 C24 H24 120.5 . .
C3 C2 C1 120.8(6) . .
C3 C2 H2 119.6 . .
C1 C2 H2 119.6 . .
C26 C25 C24 119.3(7) . .
C26 C25 H25 120.3 . .
C24 C25 H25 120.3 . .
C20 C19 C18 118.0(7) . .
C20 C19 H19 121.0 . .
C18 C19 H19 121.0 . .
C15 C16 C17 117.7(7) . .
C15 C16 H16 121.1 . .
C17 C16 H16 121.1 . .
N4 C13 C14 125.2(7) . .
N4 C13 H13 117.4 . .
C14 C13 H13 117.4 . .
C21 C20 C19 120.9(7) . .
C21 C20 H20 119.6 . .
C19 C20 H20 119.6 . .
C15 C14 C13 116.2(8) . .
C15 C14 H14 121.9 . .
C13 C14 H14 121.9 . .
C20 C21 C22 118.9(7) . .
C20 C21 H21 120.6 . .
C22 C21 H21 120.6 . .
C14 C15 C16 121.4(8) . .
C14 C15 H15 119.3 . .
C16 C15 H15 119.3 . .
N7 C28 C29 174.9(18) . .
C28 C29 H29A 109.5 . .
C28 C29 H29B 109.5 . .
H29A C29 H29B 109.5 . .
C28 C29 H29C 109.5 . .
H29A C29 H29C 109.5 . .
H29B C29 H29C 109.5 . .
C31 C31 C30 177(4) 2 .
N8 C30 C31 177.4(19) . .

loop_
_geom_bond_atom_site_label_1
_geom_bond_atom_site_label_2
_geom_bond_distance
_geom_bond_site_symmetry_2
Ni1 N5 1.975(4) .
Ni1 N2 1.980(4) .
Ni1 N6 2.078(5) .
Ni1 N4 2.089(5) .
Ni1 N1 2.268(5) .
Ni1 N3 2.336(5) .
P2 F9 1.573(5) .
P2 F10 1.582(5) .
P2 F7 1.586(5) .
P2 F12 1.587(4) .
P2 F8 1.594(5) .
P2 F11 1.605(5) .
P1 F3 1.574(5) .
P1 F5 1.581(5) .
P1 F2 1.587(5) .
P1 F6 1.598(4) .
P1 F4 1.607(4) .
P1 F1 1.614(4) .
N2 C6 1.330(7) .
N2 C7 1.332(7) .
N5 C18 1.323(8) .
N5 C22 1.359(8) .
N3 C12 1.331(8) .
N3 C8 1.364(7) .
N1 C1 1.321(8) .
N1 C5 1.366(7) .
N6 C27 1.331(8) .
N6 C23 1.356(7) .
N4 C13 1.305(9) .
N4 C17 1.381(8) .
C7 C6 1.391(7) 2_655
C7 C8 1.436(8) .
C6 C7 1.391(7) 2_655
C6 C5 1.435(8) .
C5 C4 1.403(8) .
C8 C9 1.401(8) .
C9 C10 1.408(8) .
C9 C4 1.483(8) 2_655
C4 C3 1.403(9) .
C4 C9 1.483(8) 2_655
C18 C19 1.390(9) .
C18 C17 1.480(9) .
C12 C11 1.376(10) .
C12 H12 0.9500 .
C27 C26 1.383(9) .
C27 H27 0.9500 .
C23 C24 1.389(9) .
C23 C22 1.481(9) .
C3 C2 1.367(9) .
C3 H3 0.9500 .
C1 C2 1.382(10) .
C1 H1 0.9500 .
C10 C11 1.383(9) .
C10 H10 0.9500 .
C17 C16 1.394(10) .
C11 H11 0.9500 .
C26 C25 1.355(10) .
C26 H26 0.9500 .
C22 C21 1.394(9) .
C24 C25 1.392(11) .
C24 H24 0.9500 .
C2 H2 0.9500 .
C25 H25 0.9500 .
C19 C20 1.379(11) .
C19 H19 0.9500 .
C16 C15 1.389(12) .
C16 H16 0.9500 .
C13 C14 1.399(11) .
C13 H13 0.9500 .
C20 C21 1.378(11) .
C20 H20 0.9500 .
C14 C15 1.378(12) .
C14 H14 0.9500 .
C21 H21 0.9500 .
C15 H15 0.9500 .
C28 N7 1.19(2) .
C28 C29 1.383(19) .
C29 H29A 0.9800 .
C29 H29B 0.9800 .
C29 H29C 0.9800 .
C31 C31 1.00(3) 2
C31 C30 1.50(2) .
N8 C30 1.138(19) .
